data_7132378
loop_
_publ_author_name
'Di Zazzo, Lorena'
'Nardis, Sara'
'Caroleo, Fabrizio'
'Pizzoli, Francesco'
'Fronczek, Frank R.'
'Smith, Kevin M.'
'Berna, Beatrice Berionni'
'Paolesse, Roberto'

_publ_section_title
;
 5- and 10-oxocorroles from &#x3b2;-octaalkylcorroles.
;
_journal_issue 1
_journal_name_full 'Chemical communications (Cambridge, England)'
_journal_page_first 102
_journal_page_last 105
_journal_paper_doi 10.1039/d3cc05204d
_journal_volume 60
_journal_year 2023
_chemical_formula_moiety 'C37 H44 N4 O6 Zn'
_chemical_formula_sum 'C37 H44 N4 O6 Zn'
_chemical_formula_weight 706.13
_space_group_crystal_system triclinic
_space_group_IT_number 2
_space_group_name_Hall '-P 1'
_space_group_name_H-M_alt 'P -1'
_atom_sites_solution_hydrogens mixed
_audit_creation_method SHELXL-2014/7
_audit_update_record
;
2023-10-19 deposited with the CCDC.	2023-11-17 downloaded from the CCDC.
;
_cell_angle_alpha 91.070(8)
_cell_angle_beta 101.638(7)
_cell_angle_gamma 105.968(7)
_cell_formula_units_Z 2
_cell_length_a 10.2436(10)
_cell_length_b 11.0056(10)
_cell_length_c 15.7208(16)
_cell_measurement_reflns_used 2129
_cell_measurement_temperature 90.0(5)
_cell_measurement_theta_max 67.78
_cell_measurement_theta_min 2.88
_cell_volume 1663.7(3)
_computing_cell_refinement 'Bruker SAINT'
_computing_data_collection 'Bruker APEX3'
_computing_data_reduction 'Bruker SAINT'
_computing_structure_refinement 'SHELXL-2014/7 (Sheldrick, 2014)'
_computing_structure_solution 'SHELXS-97 (Sheldrick, 2008)'
_diffrn_ambient_temperature 90.0(5)
_diffrn_measured_fraction_theta_full 0.984
_diffrn_measured_fraction_theta_max 0.962
_diffrn_measurement_device_type 'Bruker Kappa APEX-II DUO'
_diffrn_measurement_method '\f and \w scans'
_diffrn_radiation_monochromator 'QUAZAR multilayer optics'
_diffrn_radiation_source 'I\mS microfocus'
_diffrn_radiation_type CuK\a
_diffrn_radiation_wavelength 1.54184
_diffrn_reflns_av_R_equivalents 0.0695
_diffrn_reflns_av_unetI/netI 0.1010
_diffrn_reflns_Laue_measured_fraction_full 0.984
_diffrn_reflns_Laue_measured_fraction_max 0.962
_diffrn_reflns_limit_h_max 12
_diffrn_reflns_limit_h_min -9
_diffrn_reflns_limit_k_max 13
_diffrn_reflns_limit_k_min -11
_diffrn_reflns_limit_l_max 18
_diffrn_reflns_limit_l_min -18
_diffrn_reflns_number 11312
_diffrn_reflns_point_group_measured_fraction_full 0.984
_diffrn_reflns_point_group_measured_fraction_max 0.962
_diffrn_reflns_theta_full 66.500
_diffrn_reflns_theta_max 68.274
_diffrn_reflns_theta_min 2.879
_exptl_absorpt_coefficient_mu 1.462
_exptl_absorpt_correction_T_max 0.986
_exptl_absorpt_correction_T_min 0.744
_exptl_absorpt_correction_type multi-scan
_exptl_absorpt_process_details 'SADABS (Sheldrick, 2004)'
_exptl_crystal_colour orange
_exptl_crystal_density_diffrn 1.410
_exptl_crystal_description plate
_exptl_crystal_F_000 744
_exptl_crystal_size_max 0.070
_exptl_crystal_size_mid 0.060
_exptl_crystal_size_min 0.010
_refine_diff_density_max 0.760
_refine_diff_density_min -0.769
_refine_diff_density_rms 0.117
_refine_ls_extinction_method none
_refine_ls_goodness_of_fit_ref 0.994
_refine_ls_hydrogen_treatment mixed
_refine_ls_matrix_type full
_refine_ls_number_parameters 486
_refine_ls_number_reflns 5877
_refine_ls_number_restraints 3
_refine_ls_restrained_S_all 0.994
_refine_ls_R_factor_all 0.0887
_refine_ls_R_factor_gt 0.0489
_refine_ls_shift/su_max 0.000
_refine_ls_shift/su_mean 0.000
_refine_ls_structure_factor_coef Fsqd
_refine_ls_weighting_details 'w=1/[\s^2^(Fo^2^)+(0.0664P)^2^] where P=(Fo^2^+2Fc^2^)/3'
_refine_ls_weighting_scheme calc
_refine_ls_wR_factor_gt 0.1136
_refine_ls_wR_factor_ref 0.1292
_reflns_Friedel_coverage 0.000
_reflns_number_gt 4345
_reflns_number_total 5877
_reflns_threshold_expression 'I > 2\s(I)'
_cod_data_source_file d3cc05204d2.cif
_cod_data_source_block Compound5
_cod_depositor_comments 'Adding full bibliography for 7132377--7132378.cif.'
_cod_database_code 7132378
_shelx_shelxl_version_number 2014/7
_shelx_space_group_comment
;
The symmetry employed for this shelxl refinement is uniquely defined
by the following loop, which should always be used as a source of
symmetry information in preference to the above space-group names.
They are only intended as comments.
;
_shelx_estimated_absorpt_t_min 0.905
_shelx_estimated_absorpt_t_max 0.986

loop_
_space_group_symop_operation_xyz
'x, y, z'
'-x, -y, -z'

loop_
_atom_site_label
_atom_site_type_symbol
_atom_site_fract_x
_atom_site_fract_y
_atom_site_fract_z
_atom_site_U_iso_or_equiv
_atom_site_adp_type
_atom_site_occupancy
_atom_site_site_symmetry_order
_atom_site_calc_flag
_atom_site_refinement_flags_posn
_atom_site_refinement_flags_adp
_atom_site_refinement_flags_occupancy
_atom_site_disorder_assembly
_atom_site_disorder_group
Zn1 Zn 0.19371(4) 0.55807(4) 0.31208(3) 0.01708(13) Uani 1 1 d . . . . .
O1 O 0.4518(8) 0.6046(7) 0.5880(5) 0.026(3) Uani 0.304(9) 1 d . . P A 2
O2 O 0.3125(3) 0.4476(2) 0.2802(2) 0.0368(7) Uani 1 1 d D . . . .
H21W H 0.368(5) 0.480(5) 0.245(3) 0.055 Uiso 1 1 d D U . . .
H22W H 0.282(5) 0.3660(19) 0.272(3) 0.055 Uiso 1 1 d D U . . .
O3 O 0.4915(2) 0.4085(2) 0.80073(15) 0.0241(5) Uani 1 1 d . . . . .
O4 O 0.3569(2) 0.2082(2) 0.78254(15) 0.0254(5) Uani 1 1 d . . . . .
O5 O 0.9601(3) 0.9443(2) 0.66032(17) 0.0313(6) Uani 1 1 d . . . . .
O6 O 0.8261(3) 0.8039(2) 0.72992(16) 0.0283(5) Uani 1 1 d . . . . .
O7 O -0.1636(13) 0.2232(11) 0.3631(9) 0.030(4) Uani 0.199(9) 1 d . . P B 2
O8 O 0.4281(5) 0.9590(4) 0.2421(3) 0.0265(15) Uani 0.497(9) 1 d . . P C 2
N1 N -0.0066(3) 0.4793(3) 0.25508(18) 0.0201(6) Uani 1 1 d . . . . .
N2 N 0.1469(3) 0.4775(2) 0.42053(17) 0.0181(5) Uani 1 1 d . . . . .
N3 N 0.3364(3) 0.7078(2) 0.37985(17) 0.0170(5) Uani 1 1 d . . . . .
N4 N 0.1627(3) 0.6684(3) 0.21262(18) 0.0249(6) Uani 1 1 d . . . . .
C1 C -0.0552(4) 0.5160(3) 0.1769(2) 0.0228(7) Uani 1 1 d . . . . .
C2 C -0.1875(4) 0.4252(3) 0.1378(2) 0.0327(8) Uani 1 1 d . . . . .
C3 C -0.2160(4) 0.3356(3) 0.1963(2) 0.0258(7) Uani 1 1 d . . . . .
C4 C -0.1014(3) 0.3719(3) 0.2718(2) 0.0197(6) Uani 1 1 d . . . . .
C5 C -0.0800(3) 0.3249(3) 0.3534(2) 0.0187(6) Uani 1 1 d . . . . .
H5 H -0.1475 0.2502 0.3622 0.022 Uiso 0.801(9) 1 calc R U P B 1
C6 C 0.0357(3) 0.3791(3) 0.4264(2) 0.0179(6) Uani 1 1 d . . . . .
C7 C 0.0520(3) 0.3411(3) 0.5140(2) 0.0176(6) Uani 1 1 d . . . . .
C8 C 0.1754(3) 0.4203(3) 0.5605(2) 0.0183(6) Uani 1 1 d . . . . .
C9 C 0.2344(3) 0.5062(3) 0.5010(2) 0.0175(6) Uani 1 1 d . . . . .
C10 C 0.3576(3) 0.6096(3) 0.5193(2) 0.0209(7) Uani 1 1 d . . . . .
H10 H 0.4158 0.6152 0.5754 0.025 Uiso 0.696(9) 1 calc R U P A 1
C11 C 0.4050(3) 0.7063(3) 0.4640(2) 0.0175(6) Uani 1 1 d . . . . .
C12 C 0.5217(3) 0.8172(3) 0.4863(2) 0.0185(6) Uani 1 1 d . . . . .
C13 C 0.5232(3) 0.8846(3) 0.4125(2) 0.0190(6) Uani 1 1 d . . . . .
C14 C 0.4053(3) 0.8155(3) 0.3477(2) 0.0173(6) Uani 1 1 d . . . . .
C15 C 0.3542(3) 0.8576(3) 0.2626(2) 0.0205(7) Uani 1 1 d . . . . .
H15 H 0.4073 0.9358 0.2469 0.025 Uiso 0.503(9) 1 calc R U P C 1
C16 C 0.2316(4) 0.7903(3) 0.2021(2) 0.0227(7) Uani 1 1 d . . . . .
C17 C 0.1470(4) 0.8351(3) 0.1320(2) 0.0235(7) Uani 1 1 d . . . . .
C18 C 0.0247(4) 0.7382(3) 0.1041(2) 0.0251(7) Uani 1 1 d . . . . .
C19 C 0.0372(4) 0.6347(3) 0.1573(2) 0.0257(7) Uani 1 1 d . . . . .
C20A C -0.2529(11) 0.4195(9) 0.0388(7) 0.024(3) Uani 0.517(12) 1 d . . P D 1
H20A H -0.1882 0.4792 0.0093 0.029 Uiso 0.517(12) 1 calc R U P D 1
H20B H -0.2720 0.3329 0.0115 0.029 Uiso 0.517(12) 1 calc R U P D 1
C21A C -0.3863(9) 0.4556(7) 0.0307(5) 0.034(2) Uani 0.517(12) 1 d . . P D 1
H21A H -0.4302 0.4530 -0.0310 0.050 Uiso 0.517(12) 1 calc R U P D 1
H21B H -0.4494 0.3958 0.0600 0.050 Uiso 0.517(12) 1 calc R U P D 1
H21C H -0.3660 0.5415 0.0579 0.050 Uiso 0.517(12) 1 calc R U P D 1
C20B C -0.2963(9) 0.4306(9) 0.0579(7) 0.017(2) Uani 0.483(12) 1 d . . P D 2
H20C H -0.3206 0.5115 0.0600 0.020 Uiso 0.483(12) 1 calc R U P D 2
H20D H -0.3817 0.3596 0.0537 0.020 Uiso 0.483(12) 1 calc R U P D 2
C21B C -0.2287(7) 0.4200(7) -0.0203(6) 0.023(2) Uani 0.483(12) 1 d . . P D 2
H21D H -0.2942 0.4229 -0.0746 0.034 Uiso 0.483(12) 1 calc R U P D 2
H21E H -0.1441 0.4907 -0.0149 0.034 Uiso 0.483(12) 1 calc R U P D 2
H21F H -0.2049 0.3396 -0.0211 0.034 Uiso 0.483(12) 1 calc R U P D 2
C22 C -0.3426(4) 0.2233(3) 0.1861(3) 0.0341(9) Uani 1 1 d . . . . .
H22A H -0.3172 0.1554 0.2203 0.041 Uiso 1 1 calc R U . . .
H22B H -0.3728 0.1905 0.1241 0.041 Uiso 1 1 calc R U . . .
C23 C -0.4633(4) 0.2530(4) 0.2153(3) 0.0404(10) Uani 1 1 d . . . . .
H23A H -0.4363 0.2805 0.2776 0.061 Uiso 1 1 calc R U . . .
H23B H -0.5432 0.1769 0.2050 0.061 Uiso 1 1 calc R U . . .
H23C H -0.4886 0.3208 0.1823 0.061 Uiso 1 1 calc R U . . .
C24 C -0.0470(3) 0.2342(3) 0.5468(2) 0.0227(7) Uani 1 1 d . . . . .
H24A H -0.0447 0.1532 0.5210 0.034 Uiso 1 1 calc R U . . .
H24B H -0.1413 0.2428 0.5304 0.034 Uiso 1 1 calc R U . . .
H24C H -0.0194 0.2369 0.6104 0.034 Uiso 1 1 calc R U . . .
C25 C 0.2413(3) 0.4146(3) 0.6540(2) 0.0195(6) Uani 1 1 d . . . . .
H25A H 0.1680 0.3806 0.6869 0.023 Uiso 1 1 calc R U . . .
H25B H 0.2946 0.5011 0.6799 0.023 Uiso 1 1 calc R U . . .
C26 C 0.3389(4) 0.3298(3) 0.6615(2) 0.0232(7) Uani 1 1 d . . . . .
H26A H 0.2855 0.2435 0.6352 0.028 Uiso 1 1 calc R U . . .
H26B H 0.4122 0.3640 0.6286 0.028 Uiso 1 1 calc R U . . .
C27 C 0.4057(3) 0.3225(3) 0.7551(2) 0.0191(7) Uani 1 1 d . . . . .
C28 C 0.4185(4) 0.1928(3) 0.8722(2) 0.0311(8) Uani 1 1 d . . . . .
H28A H 0.5200 0.2176 0.8805 0.047 Uiso 1 1 calc R U . . .
H28B H 0.3853 0.1039 0.8845 0.047 Uiso 1 1 calc R U . . .
H28C H 0.3916 0.2465 0.9119 0.047 Uiso 1 1 calc R U . . .
C29 C 0.6226(3) 0.8542(3) 0.5719(2) 0.0210(7) Uani 1 1 d . . . . .
H29A H 0.5763 0.8173 0.6188 0.025 Uiso 1 1 calc R U . . .
H29B H 0.6508 0.9477 0.5829 0.025 Uiso 1 1 calc R U . . .
C30 C 0.7525(3) 0.8097(3) 0.5750(2) 0.0218(7) Uani 1 1 d . . . . .
H30A H 0.7254 0.7162 0.5644 0.026 Uiso 1 1 calc R U . . .
H30B H 0.8004 0.8472 0.5289 0.026 Uiso 1 1 calc R U . . .
C31 C 0.8487(3) 0.8496(3) 0.6628(2) 0.0205(7) Uani 1 1 d . . . . .
C32 C 1.0530(4) 0.9900(4) 0.7439(3) 0.0437(11) Uani 1 1 d . . . . .
H32A H 1.0065 1.0294 0.7805 0.066 Uiso 1 1 calc R U . . .
H32B H 1.1372 1.0527 0.7354 0.066 Uiso 1 1 calc R U . . .
H32C H 1.0783 0.9188 0.7725 0.066 Uiso 1 1 calc R U . . .
C33 C 0.6310(4) 1.0042(3) 0.4025(2) 0.0240(7) Uani 1 1 d . . . . .
H33A H 0.6730 1.0509 0.4596 0.036 Uiso 1 1 calc R U . . .
H33B H 0.5872 1.0570 0.3635 0.036 Uiso 1 1 calc R U . . .
H33C H 0.7032 0.9828 0.3779 0.036 Uiso 1 1 calc R U . . .
C34 C 0.1831(4) 0.9655(3) 0.0999(2) 0.0263(7) Uani 1 1 d . . . . .
H34A H 0.2179 1.0289 0.1507 0.032 Uiso 1 1 calc R U . . .
H34B H 0.0975 0.9802 0.0652 0.032 Uiso 1 1 calc R U . . .
C35 C 0.2925(5) 0.9866(4) 0.0440(3) 0.0371(9) Uani 1 1 d . . . . .
H35A H 0.3772 0.9710 0.0774 0.056 Uiso 1 1 calc R U . . .
H35B H 0.3138 1.0742 0.0275 0.056 Uiso 1 1 calc R U . . .
H35C H 0.2564 0.9282 -0.0086 0.056 Uiso 1 1 calc R U . . .
C36 C -0.0975(4) 0.7467(3) 0.0355(2) 0.0269(7) Uani 1 1 d . . . . .
H36A H -0.1160 0.8288 0.0458 0.032 Uiso 1 1 calc R U . . .
H36B H -0.1806 0.6785 0.0415 0.032 Uiso 1 1 calc R U . . .
C37 C -0.0764(4) 0.7355(4) -0.0572(2) 0.0376(9) Uani 1 1 d . . . . .
H37A H 0.0032 0.8049 -0.0645 0.056 Uiso 1 1 calc R U . . .
H37B H -0.1601 0.7402 -0.0985 0.056 Uiso 1 1 calc R U . . .
H37C H -0.0587 0.6541 -0.0682 0.056 Uiso 1 1 calc R U . . .

loop_
_atom_site_aniso_label
_atom_site_aniso_U_11
_atom_site_aniso_U_22
_atom_site_aniso_U_33
_atom_site_aniso_U_23
_atom_site_aniso_U_13
_atom_site_aniso_U_12
Zn1 0.0152(2) 0.0156(2) 0.0175(2) 0.00449(15) 0.00146(16) 0.00077(15)
O1 0.022(5) 0.034(5) 0.011(4) 0.007(3) -0.005(3) -0.002(3)
O2 0.0368(15) 0.0156(11) 0.067(2) 0.0066(12) 0.0341(15) 0.0049(11)
O3 0.0259(13) 0.0215(11) 0.0203(11) 0.0047(9) 0.0036(10) 0.0000(10)
O4 0.0242(13) 0.0232(11) 0.0236(12) 0.0065(9) 0.0024(10) -0.0002(10)
O5 0.0253(14) 0.0290(13) 0.0303(13) 0.0022(10) 0.0063(11) -0.0076(10)
O6 0.0296(14) 0.0233(11) 0.0246(13) 0.0036(9) 0.0030(10) -0.0026(10)
O7 0.032(8) 0.020(6) 0.040(8) 0.021(5) 0.007(6) 0.010(5)
O8 0.027(3) 0.020(2) 0.026(3) 0.0093(19) -0.001(2) 0.000(2)
N1 0.0177(14) 0.0230(13) 0.0174(13) 0.0056(10) 0.0011(11) 0.0037(11)
N2 0.0149(13) 0.0179(12) 0.0189(13) 0.0050(10) 0.0022(11) 0.0011(10)
N3 0.0114(13) 0.0161(12) 0.0196(13) 0.0041(10) -0.0004(10) 0.0002(10)
N4 0.0289(16) 0.0192(13) 0.0207(14) 0.0079(11) -0.0021(12) 0.0021(12)
C1 0.0241(18) 0.0194(15) 0.0216(16) 0.0005(12) -0.0003(14) 0.0049(13)
C2 0.035(2) 0.0244(17) 0.0266(19) 0.0000(14) -0.0090(16) 0.0008(15)
C3 0.0233(19) 0.0206(16) 0.0265(18) 0.0014(13) -0.0038(15) 0.0016(14)
C4 0.0149(16) 0.0161(14) 0.0245(17) 0.0008(12) 0.0014(13) 0.0005(12)
C5 0.0132(15) 0.0154(14) 0.0245(16) 0.0045(12) 0.0040(13) -0.0013(12)
C6 0.0130(15) 0.0153(14) 0.0219(16) 0.0036(12) 0.0004(13) 0.0006(12)
C7 0.0138(15) 0.0171(14) 0.0230(16) 0.0056(12) 0.0057(13) 0.0044(12)
C8 0.0212(16) 0.0181(14) 0.0183(16) 0.0050(12) 0.0068(13) 0.0079(13)
C9 0.0182(16) 0.0143(14) 0.0190(15) 0.0022(11) 0.0031(13) 0.0034(12)
C10 0.0211(17) 0.0192(15) 0.0199(16) 0.0022(12) 0.0038(13) 0.0018(13)
C11 0.0150(16) 0.0159(14) 0.0207(15) 0.0017(12) 0.0032(13) 0.0032(12)
C12 0.0153(16) 0.0177(14) 0.0219(16) 0.0009(12) 0.0041(13) 0.0038(12)
C13 0.0155(16) 0.0155(14) 0.0251(16) 0.0020(12) 0.0065(13) 0.0015(12)
C14 0.0146(16) 0.0161(14) 0.0195(15) 0.0046(12) 0.0038(12) 0.0015(12)
C15 0.0229(17) 0.0198(15) 0.0198(16) 0.0071(12) 0.0082(13) 0.0050(13)
C16 0.0238(18) 0.0180(15) 0.0239(17) 0.0074(13) 0.0028(14) 0.0034(13)
C17 0.0256(18) 0.0240(16) 0.0197(16) 0.0052(13) 0.0019(14) 0.0070(14)
C18 0.0300(19) 0.0246(16) 0.0186(16) 0.0067(13) -0.0003(14) 0.0080(15)
C19 0.0292(19) 0.0220(16) 0.0191(16) 0.0035(13) -0.0022(14) 0.0016(14)
C20A 0.018(5) 0.030(4) 0.024(8) -0.004(3) 0.000(4) 0.007(4)
C21A 0.032(5) 0.042(4) 0.023(4) 0.000(3) -0.002(3) 0.009(4)
C20B 0.009(6) 0.023(4) 0.019(5) 0.003(3) 0.004(4) 0.006(3)
C21B 0.018(4) 0.030(4) 0.017(5) 0.001(3) 0.001(3) 0.004(3)
C22 0.029(2) 0.0194(16) 0.041(2) 0.0033(15) -0.0104(17) -0.0013(15)
C23 0.041(2) 0.0301(19) 0.036(2) -0.0079(16) 0.0163(19) -0.0174(17)
C24 0.0194(17) 0.0242(16) 0.0224(16) 0.0077(13) 0.0047(13) 0.0023(13)
C25 0.0204(17) 0.0192(14) 0.0185(15) 0.0044(12) 0.0043(13) 0.0046(13)
C26 0.0256(18) 0.0244(16) 0.0193(16) 0.0017(12) 0.0028(14) 0.0079(14)
C27 0.0209(17) 0.0194(15) 0.0195(16) 0.0052(12) 0.0074(13) 0.0070(13)
C28 0.040(2) 0.0304(18) 0.0228(18) 0.0122(14) 0.0087(16) 0.0079(16)
C29 0.0159(16) 0.0203(15) 0.0239(16) -0.0019(12) 0.0031(13) 0.0014(12)
C30 0.0192(17) 0.0241(16) 0.0218(16) 0.0003(12) 0.0032(13) 0.0065(13)
C31 0.0140(16) 0.0173(14) 0.0272(17) 0.0038(12) 0.0011(13) 0.0017(12)
C32 0.026(2) 0.044(2) 0.044(2) -0.0136(18) 0.0049(19) -0.0137(18)
C33 0.0216(17) 0.0179(15) 0.0281(18) 0.0010(13) 0.0064(14) -0.0026(13)
C34 0.0284(19) 0.0239(16) 0.0245(17) 0.0057(13) 0.0025(14) 0.0060(14)
C35 0.053(3) 0.0323(19) 0.033(2) 0.0184(16) 0.0202(19) 0.0147(18)
C36 0.0270(19) 0.0263(17) 0.0220(17) 0.0041(13) -0.0037(14) 0.0050(14)
C37 0.042(2) 0.047(2) 0.0219(18) 0.0096(16) -0.0001(17) 0.0136(19)

loop_
_atom_type_symbol
_atom_type_description
_atom_type_scat_dispersion_real
_atom_type_scat_dispersion_imag
_atom_type_scat_source
C C 0.0181 0.0091 'International Tables Vol C Tables 4.2.6.8 and 6.1.1.4'
H H 0.0000 0.0000 'International Tables Vol C Tables 4.2.6.8 and 6.1.1.4'
N N 0.0311 0.0180 'International Tables Vol C Tables 4.2.6.8 and 6.1.1.4'
O O 0.0492 0.0322 'International Tables Vol C Tables 4.2.6.8 and 6.1.1.4'
Zn Zn -1.5491 0.6778 'International Tables Vol C Tables 4.2.6.8 and 6.1.1.4'

loop_
_geom_angle_atom_site_label_1
_geom_angle_atom_site_label_2
_geom_angle_atom_site_label_3
_geom_angle
_geom_angle_site_symmetry_1
_geom_angle_site_symmetry_3
_geom_angle_publ_flag
N3 Zn1 N1 147.15(11) . . ?
N3 Zn1 N2 92.95(11) . . ?
N1 Zn1 N2 86.57(11) . . ?
N3 Zn1 N4 88.85(11) . . ?
N1 Zn1 N4 77.19(11) . . ?
N2 Zn1 N4 152.10(12) . . ?
N3 Zn1 O2 102.62(11) . . ?
N1 Zn1 O2 109.89(12) . . ?
N2 Zn1 O2 99.14(11) . . ?
N4 Zn1 O2 107.62(12) . . ?
Zn1 O2 H21W 116(3) . . ?
Zn1 O2 H22W 123(4) . . ?
H21W O2 H22W 111(5) . . ?
C27 O4 C28 115.0(3) . . ?
C31 O5 C32 114.9(3) . . ?
C1 N1 C4 109.5(3) . . ?
C1 N1 Zn1 118.1(2) . . ?
C4 N1 Zn1 130.8(2) . . ?
C6 N2 C9 108.2(3) . . ?
C6 N2 Zn1 127.8(2) . . ?
C9 N2 Zn1 123.7(2) . . ?
C14 N3 C11 107.6(3) . . ?
C14 N3 Zn1 127.1(2) . . ?
C11 N3 Zn1 123.7(2) . . ?
C19 N4 C16 109.5(3) . . ?
C19 N4 Zn1 117.5(2) . . ?
C16 N4 Zn1 130.7(2) . . ?
N1 C1 C2 108.6(3) . . ?
N1 C1 C19 112.3(3) . . ?
C2 C1 C19 139.1(3) . . ?
C3 C2 C1 107.2(3) . . ?
C3 C2 C20B 121.1(5) . . ?
C1 C2 C20B 130.7(4) . . ?
C3 C2 C20A 129.3(5) . . ?
C1 C2 C20A 121.5(5) . . ?
C2 C3 C4 106.7(3) . . ?
C2 C3 C22 127.2(3) . . ?
C4 C3 C22 126.1(3) . . ?
N1 C4 C5 119.4(3) . . ?
N1 C4 C3 108.0(3) . . ?
C5 C4 C3 132.4(3) . . ?
O7 C5 C4 116.7(7) . . ?
O7 C5 C6 117.0(7) . . ?
C4 C5 C6 126.2(3) . . ?
C4 C5 H5 116.9 . . ?
C6 C5 H5 116.9 . . ?
N2 C6 C7 109.5(3) . . ?
N2 C6 C5 123.3(3) . . ?
C7 C6 C5 127.2(3) . . ?
C8 C7 C6 106.6(3) . . ?
C8 C7 C24 127.4(3) . . ?
C6 C7 C24 126.0(3) . . ?
C7 C8 C9 107.1(3) . . ?
C7 C8 C25 126.8(3) . . ?
C9 C8 C25 126.0(3) . . ?
N2 C9 C10 123.0(3) . . ?
N2 C9 C8 108.6(3) . . ?
C10 C9 C8 128.2(3) . . ?
O1 C10 C9 116.5(4) . . ?
O1 C10 C11 114.1(4) . . ?
C9 C10 C11 128.2(3) . . ?
C9 C10 H10 115.9 . . ?
C11 C10 H10 115.9 . . ?
N3 C11 C10 122.9(3) . . ?
N3 C11 C12 109.5(3) . . ?
C10 C11 C12 127.5(3) . . ?
C13 C12 C11 106.5(3) . . ?
C13 C12 C29 126.3(3) . . ?
C11 C12 C29 127.2(3) . . ?
C12 C13 C14 106.6(3) . . ?
C12 C13 C33 126.3(3) . . ?
C14 C13 C33 127.1(3) . . ?
N3 C14 C13 109.7(3) . . ?
N3 C14 C15 123.6(3) . . ?
C13 C14 C15 126.4(3) . . ?
O8 C15 C16 118.6(4) . . ?
O8 C15 C14 116.4(4) . . ?
C16 C15 C14 124.9(3) . . ?
C16 C15 H15 117.5 . . ?
C14 C15 H15 117.5 . . ?
N4 C16 C15 121.1(3) . . ?
N4 C16 C17 108.2(3) . . ?
C15 C16 C17 130.0(3) . . ?
C18 C17 C16 107.1(3) . . ?
C18 C17 C34 127.2(3) . . ?
C16 C17 C34 125.7(3) . . ?
C17 C18 C19 106.3(3) . . ?
C17 C18 C36 125.2(3) . . ?
C19 C18 C36 128.4(3) . . ?
N4 C19 C18 108.9(3) . . ?
N4 C19 C1 112.9(3) . . ?
C18 C19 C1 137.2(3) . . ?
C21A C20A C2 107.4(8) . . ?
C21A C20A H20A 110.2 . . ?
C2 C20A H20A 110.2 . . ?
C21A C20A H20B 110.2 . . ?
C2 C20A H20B 110.2 . . ?
H20A C20A H20B 108.5 . . ?
C20A C21A H21A 109.5 . . ?
C20A C21A H21B 109.5 . . ?
H21A C21A H21B 109.5 . . ?
C20A C21A H21C 109.5 . . ?
H21A C21A H21C 109.5 . . ?
H21B C21A H21C 109.5 . . ?
C2 C20B C21B 105.3(6) . . ?
C2 C20B H20C 110.7 . . ?
C21B C20B H20C 110.7 . . ?
C2 C20B H20D 110.7 . . ?
C21B C20B H20D 110.7 . . ?
H20C C20B H20D 108.8 . . ?
C20B C21B H21D 109.5 . . ?
C20B C21B H21E 109.5 . . ?
H21D C21B H21E 109.5 . . ?
C20B C21B H21F 109.5 . . ?
H21D C21B H21F 109.5 . . ?
H21E C21B H21F 109.5 . . ?
C3 C22 C23 113.7(3) . . ?
C3 C22 H22A 108.8 . . ?
C23 C22 H22A 108.8 . . ?
C3 C22 H22B 108.8 . . ?
C23 C22 H22B 108.8 . . ?
H22A C22 H22B 107.7 . . ?
C22 C23 H23A 109.5 . . ?
C22 C23 H23B 109.5 . . ?
H23A C23 H23B 109.5 . . ?
C22 C23 H23C 109.5 . . ?
H23A C23 H23C 109.5 . . ?
H23B C23 H23C 109.5 . . ?
C7 C24 H24A 109.5 . . ?
C7 C24 H24B 109.5 . . ?
H24A C24 H24B 109.5 . . ?
C7 C24 H24C 109.5 . . ?
H24A C24 H24C 109.5 . . ?
H24B C24 H24C 109.5 . . ?
C8 C25 C26 110.6(3) . . ?
C8 C25 H25A 109.5 . . ?
C26 C25 H25A 109.5 . . ?
C8 C25 H25B 109.5 . . ?
C26 C25 H25B 109.5 . . ?
H25A C25 H25B 108.1 . . ?
C27 C26 C25 111.4(3) . . ?
C27 C26 H26A 109.4 . . ?
C25 C26 H26A 109.4 . . ?
C27 C26 H26B 109.4 . . ?
C25 C26 H26B 109.4 . . ?
H26A C26 H26B 108.0 . . ?
O3 C27 O4 123.4(3) . . ?
O3 C27 C26 124.9(3) . . ?
O4 C27 C26 111.7(3) . . ?
O4 C28 H28A 109.5 . . ?
O4 C28 H28B 109.5 . . ?
H28A C28 H28B 109.5 . . ?
O4 C28 H28C 109.5 . . ?
H28A C28 H28C 109.5 . . ?
H28B C28 H28C 109.5 . . ?
C12 C29 C30 112.3(3) . . ?
C12 C29 H29A 109.1 . . ?
C30 C29 H29A 109.1 . . ?
C12 C29 H29B 109.1 . . ?
C30 C29 H29B 109.1 . . ?
H29A C29 H29B 107.9 . . ?
C31 C30 C29 109.4(3) . . ?
C31 C30 H30A 109.8 . . ?
C29 C30 H30A 109.8 . . ?
C31 C30 H30B 109.8 . . ?
C29 C30 H30B 109.8 . . ?
H30A C30 H30B 108.2 . . ?
O6 C31 O5 122.8(3) . . ?
O6 C31 C30 124.4(3) . . ?
O5 C31 C30 112.8(3) . . ?
O5 C32 H32A 109.5 . . ?
O5 C32 H32B 109.5 . . ?
H32A C32 H32B 109.5 . . ?
O5 C32 H32C 109.5 . . ?
H32A C32 H32C 109.5 . . ?
H32B C32 H32C 109.5 . . ?
C13 C33 H33A 109.5 . . ?
C13 C33 H33B 109.5 . . ?
H33A C33 H33B 109.5 . . ?
C13 C33 H33C 109.5 . . ?
H33A C33 H33C 109.5 . . ?
H33B C33 H33C 109.5 . . ?
C17 C34 C35 113.9(3) . . ?
C17 C34 H34A 108.8 . . ?
C35 C34 H34A 108.8 . . ?
C17 C34 H34B 108.8 . . ?
C35 C34 H34B 108.8 . . ?
H34A C34 H34B 107.7 . . ?
C34 C35 H35A 109.5 . . ?
C34 C35 H35B 109.5 . . ?
H35A C35 H35B 109.5 . . ?
C34 C35 H35C 109.5 . . ?
H35A C35 H35C 109.5 . . ?
H35B C35 H35C 109.5 . . ?
C18 C36 C37 113.6(3) . . ?
C18 C36 H36A 108.8 . . ?
C37 C36 H36A 108.8 . . ?
C18 C36 H36B 108.8 . . ?
C37 C36 H36B 108.8 . . ?
H36A C36 H36B 107.7 . . ?
C36 C37 H37A 109.5 . . ?
C36 C37 H37B 109.5 . . ?
H37A C37 H37B 109.5 . . ?
C36 C37 H37C 109.5 . . ?
H37A C37 H37C 109.5 . . ?
H37B C37 H37C 109.5 . . ?

loop_
_geom_bond_atom_site_label_1
_geom_bond_atom_site_label_2
_geom_bond_distance
_geom_bond_site_symmetry_2
_geom_bond_publ_flag
Zn1 N3 1.992(3) . ?
Zn1 N1 2.004(3) . ?
Zn1 N2 2.019(3) . ?
Zn1 N4 2.026(3) . ?
Zn1 O2 2.061(3) . ?
O1 C10 1.307(8) . ?
O2 H21W 0.88(2) . ?
O2 H22W 0.86(2) . ?
O3 C27 1.202(4) . ?
O4 C27 1.334(4) . ?
O4 C28 1.457(4) . ?
O5 C31 1.325(4) . ?
O5 C32 1.446(5) . ?
O6 C31 1.214(4) . ?
O7 C5 1.241(12) . ?
O8 C15 1.254(6) . ?
N1 C1 1.343(4) . ?
N1 C4 1.375(4) . ?
N2 C6 1.359(4) . ?
N2 C9 1.370(4) . ?
N3 C14 1.365(4) . ?
N3 C11 1.369(4) . ?
N4 C19 1.350(5) . ?
N4 C16 1.363(4) . ?
C1 C2 1.452(5) . ?
C1 C19 1.466(5) . ?
C2 C3 1.373(5) . ?
C2 C20B 1.517(10) . ?
C2 C20A 1.558(10) . ?
C3 C4 1.452(5) . ?
C3 C22 1.504(5) . ?
C4 C5 1.391(5) . ?
C5 C6 1.455(5) . ?
C5 H5 0.9500 . ?
C6 C7 1.437(4) . ?
C7 C8 1.375(5) . ?
C7 C24 1.501(4) . ?
C8 C9 1.442(4) . ?
C8 C25 1.499(4) . ?
C9 C10 1.422(4) . ?
C10 C11 1.430(4) . ?
C10 H10 0.9500 . ?
C11 C12 1.433(4) . ?
C12 C13 1.389(4) . ?
C12 C29 1.494(5) . ?
C13 C14 1.430(5) . ?
C13 C33 1.502(4) . ?
C14 C15 1.466(4) . ?
C15 C16 1.419(5) . ?
C15 H15 0.9500 . ?
C16 C17 1.441(5) . ?
C17 C18 1.387(5) . ?
C17 C34 1.504(4) . ?
C18 C19 1.445(4) . ?
C18 C36 1.504(5) . ?
C20A C21A 1.507(12) . ?
C20A H20A 0.9900 . ?
C20A H20B 0.9900 . ?
C21A H21A 0.9800 . ?
C21A H21B 0.9800 . ?
C21A H21C 0.9800 . ?
C20B C21B 1.545(11) . ?
C20B H20C 0.9900 . ?
C20B H20D 0.9900 . ?
C21B H21D 0.9800 . ?
C21B H21E 0.9800 . ?
C21B H21F 0.9800 . ?
C22 C23 1.514(6) . ?
C22 H22A 0.9900 . ?
C22 H22B 0.9900 . ?
C23 H23A 0.9800 . ?
C23 H23B 0.9800 . ?
C23 H23C 0.9800 . ?
C24 H24A 0.9800 . ?
C24 H24B 0.9800 . ?
C24 H24C 0.9800 . ?
C25 C26 1.534(4) . ?
C25 H25A 0.9900 . ?
C25 H25B 0.9900 . ?
C26 C27 1.507(4) . ?
C26 H26A 0.9900 . ?
C26 H26B 0.9900 . ?
C28 H28A 0.9800 . ?
C28 H28B 0.9800 . ?
C28 H28C 0.9800 . ?
C29 C30 1.532(4) . ?
C29 H29A 0.9900 . ?
C29 H29B 0.9900 . ?
C30 C31 1.504(5) . ?
C30 H30A 0.9900 . ?
C30 H30B 0.9900 . ?
C32 H32A 0.9800 . ?
C32 H32B 0.9800 . ?
C32 H32C 0.9800 . ?
C33 H33A 0.9800 . ?
C33 H33B 0.9800 . ?
C33 H33C 0.9800 . ?
C34 C35 1.530(5) . ?
C34 H34A 0.9900 . ?
C34 H34B 0.9900 . ?
C35 H35A 0.9800 . ?
C35 H35B 0.9800 . ?
C35 H35C 0.9800 . ?
C36 C37 1.523(5) . ?
C36 H36A 0.9900 . ?
C36 H36B 0.9900 . ?
C37 H37A 0.9800 . ?
C37 H37B 0.9800 . ?
C37 H37C 0.9800 . ?

loop_
_geom_hbond_atom_site_label_D
_geom_hbond_atom_site_label_H
_geom_hbond_atom_site_label_A
_geom_hbond_distance_DH
_geom_hbond_distance_HA
_geom_hbond_distance_DA
_geom_hbond_angle_DHA
_geom_hbond_site_symmetry_A
O2 H21W O3 0.88(2) 1.90(3) 2.741(3) 161(5) 2_666
O2 H22W O6 0.86(2) 1.89(2) 2.726(3) 163(5) 2_666

loop_
_geom_torsion_atom_site_label_1
_geom_torsion_atom_site_label_2
_geom_torsion_atom_site_label_3
_geom_torsion_atom_site_label_4
_geom_torsion
_geom_torsion_site_symmetry_1
_geom_torsion_site_symmetry_2
_geom_torsion_site_symmetry_3
_geom_torsion_site_symmetry_4
_geom_torsion_publ_flag
C4 N1 C1 C2 -2.3(4) . . . . ?
Zn1 N1 C1 C2 164.8(2) . . . . ?
C4 N1 C1 C19 176.6(3) . . . . ?
Zn1 N1 C1 C19 -16.4(4) . . . . ?
N1 C1 C2 C3 1.1(4) . . . . ?
C19 C1 C2 C3 -177.2(4) . . . . ?
N1 C1 C2 C20B 169.5(6) . . . . ?
C19 C1 C2 C20B -8.8(9) . . . . ?
N1 C1 C2 C20A -164.0(6) . . . . ?
C19 C1 C2 C20A 17.7(8) . . . . ?
C1 C2 C3 C4 0.4(4) . . . . ?
C20B C2 C3 C4 -169.3(5) . . . . ?
C20A C2 C3 C4 163.9(6) . . . . ?
C1 C2 C3 C22 178.9(4) . . . . ?
C20B C2 C3 C22 9.1(8) . . . . ?
C20A C2 C3 C22 -17.6(9) . . . . ?
C1 N1 C4 C5 -172.9(3) . . . . ?
Zn1 N1 C4 C5 22.3(5) . . . . ?
C1 N1 C4 C3 2.5(4) . . . . ?
Zn1 N1 C4 C3 -162.3(2) . . . . ?
C2 C3 C4 N1 -1.7(4) . . . . ?
C22 C3 C4 N1 179.8(3) . . . . ?
C2 C3 C4 C5 172.8(4) . . . . ?
C22 C3 C4 C5 -5.7(6) . . . . ?
N1 C4 C5 O7 -175.3(7) . . . . ?
C3 C4 C5 O7 10.6(9) . . . . ?
N1 C4 C5 C6 0.4(5) . . . . ?
C3 C4 C5 C6 -173.6(3) . . . . ?
C9 N2 C6 C7 -0.6(4) . . . . ?
Zn1 N2 C6 C7 172.5(2) . . . . ?
C9 N2 C6 C5 178.8(3) . . . . ?
Zn1 N2 C6 C5 -8.1(4) . . . . ?
O7 C5 C6 N2 168.7(7) . . . . ?
C4 C5 C6 N2 -7.0(5) . . . . ?
O7 C5 C6 C7 -12.0(9) . . . . ?
C4 C5 C6 C7 172.2(3) . . . . ?
N2 C6 C7 C8 0.5(3) . . . . ?
C5 C6 C7 C8 -178.9(3) . . . . ?
N2 C6 C7 C24 -178.7(3) . . . . ?
C5 C6 C7 C24 1.9(5) . . . . ?
C6 C7 C8 C9 -0.2(3) . . . . ?
C24 C7 C8 C9 179.0(3) . . . . ?
C6 C7 C8 C25 -176.9(3) . . . . ?
C24 C7 C8 C25 2.2(5) . . . . ?
C6 N2 C9 C10 -176.3(3) . . . . ?
Zn1 N2 C9 C10 10.2(4) . . . . ?
C6 N2 C9 C8 0.5(3) . . . . ?
Zn1 N2 C9 C8 -172.9(2) . . . . ?
C7 C8 C9 N2 -0.2(3) . . . . ?
C25 C8 C9 N2 176.6(3) . . . . ?
C7 C8 C9 C10 176.4(3) . . . . ?
C25 C8 C9 C10 -6.8(5) . . . . ?
N2 C9 C10 O1 -159.7(5) . . . . ?
C8 C9 C10 O1 24.1(6) . . . . ?
N2 C9 C10 C11 6.7(5) . . . . ?
C8 C9 C10 C11 -169.5(3) . . . . ?
C14 N3 C11 C10 176.9(3) . . . . ?
Zn1 N3 C11 C10 -16.8(4) . . . . ?
C14 N3 C11 C12 0.2(3) . . . . ?
Zn1 N3 C11 C12 166.4(2) . . . . ?
O1 C10 C11 N3 163.5(5) . . . . ?
C9 C10 C11 N3 -3.3(5) . . . . ?
O1 C10 C11 C12 -20.4(6) . . . . ?
C9 C10 C11 C12 172.9(3) . . . . ?
N3 C11 C12 C13 -1.2(3) . . . . ?
C10 C11 C12 C13 -177.8(3) . . . . ?
N3 C11 C12 C29 178.7(3) . . . . ?
C10 C11 C12 C29 2.2(5) . . . . ?
C11 C12 C13 C14 1.7(3) . . . . ?
C29 C12 C13 C14 -178.2(3) . . . . ?
C11 C12 C13 C33 -176.3(3) . . . . ?
C29 C12 C13 C33 3.7(5) . . . . ?
C11 N3 C14 C13 0.9(4) . . . . ?
Zn1 N3 C14 C13 -164.8(2) . . . . ?
C11 N3 C14 C15 -173.0(3) . . . . ?
Zn1 N3 C14 C15 21.3(4) . . . . ?
C12 C13 C14 N3 -1.7(4) . . . . ?
C33 C13 C14 N3 176.4(3) . . . . ?
C12 C13 C14 C15 172.1(3) . . . . ?
C33 C13 C14 C15 -9.9(5) . . . . ?
N3 C14 C15 O8 179.4(4) . . . . ?
C13 C14 C15 O8 6.5(6) . . . . ?
N3 C14 C15 C16 -2.8(5) . . . . ?
C13 C14 C15 C16 -175.7(3) . . . . ?
C19 N4 C16 C15 168.1(3) . . . . ?
Zn1 N4 C16 C15 6.5(5) . . . . ?
C19 N4 C16 C17 -3.1(4) . . . . ?
Zn1 N4 C16 C17 -164.8(3) . . . . ?
O8 C15 C16 N4 166.5(4) . . . . ?
C14 C15 C16 N4 -11.3(5) . . . . ?
O8 C15 C16 C17 -24.3(6) . . . . ?
C14 C15 C16 C17 157.9(3) . . . . ?
N4 C16 C17 C18 2.2(4) . . . . ?
C15 C16 C17 C18 -168.0(4) . . . . ?
N4 C16 C17 C34 179.1(3) . . . . ?
C15 C16 C17 C34 8.8(6) . . . . ?
C16 C17 C18 C19 -0.5(4) . . . . ?
C34 C17 C18 C19 -177.3(3) . . . . ?
C16 C17 C18 C36 176.0(3) . . . . ?
C34 C17 C18 C36 -0.8(6) . . . . ?
C16 N4 C19 C18 2.8(4) . . . . ?
Zn1 N4 C19 C18 167.2(2) . . . . ?
C16 N4 C19 C1 -167.6(3) . . . . ?
Zn1 N4 C19 C1 -3.2(4) . . . . ?
C17 C18 C19 N4 -1.4(4) . . . . ?
C36 C18 C19 N4 -177.8(3) . . . . ?
C17 C18 C19 C1 165.6(4) . . . . ?
C36 C18 C19 C1 -10.7(7) . . . . ?
N1 C1 C19 N4 12.3(4) . . . . ?
C2 C1 C19 N4 -169.4(4) . . . . ?
N1 C1 C19 C18 -154.3(4) . . . . ?
C2 C1 C19 C18 23.9(8) . . . . ?
C3 C2 C20A C21A 83.2(8) . . . . ?
C1 C2 C20A C21A -115.3(7) . . . . ?
C3 C2 C20B C21B -123.6(6) . . . . ?
C1 C2 C20B C21B 69.3(8) . . . . ?
C2 C3 C22 C23 -86.4(5) . . . . ?
C4 C3 C22 C23 91.7(4) . . . . ?
C7 C8 C25 C26 90.4(4) . . . . ?
C9 C8 C25 C26 -85.8(4) . . . . ?
C8 C25 C26 C27 -179.8(3) . . . . ?
C28 O4 C27 O3 -1.9(5) . . . . ?
C28 O4 C27 C26 178.8(3) . . . . ?
C25 C26 C27 O3 -69.4(4) . . . . ?
C25 C26 C27 O4 109.9(3) . . . . ?
C13 C12 C29 C30 -86.1(4) . . . . ?
C11 C12 C29 C30 94.0(4) . . . . ?
C12 C29 C30 C31 -179.8(3) . . . . ?
C32 O5 C31 O6 -0.3(5) . . . . ?
C32 O5 C31 C30 177.4(3) . . . . ?
C29 C30 C31 O6 70.7(4) . . . . ?
C29 C30 C31 O5 -106.9(3) . . . . ?
C18 C17 C34 C35 -107.9(4) . . . . ?
C16 C17 C34 C35 75.9(5) . . . . ?
C17 C18 C36 C37 77.4(5) . . . . ?
C19 C18 C36 C37 -106.9(4) . . . . ?
